data_4108817
loop_
_publ_author_name
'Yasuhiro Ohki'
'Tsubasa Hatanaka'
'Kazuyuki Tatsumi'

_publ_section_title
;
 C-H Bond Activation of Heteroarenes Mediated by a Half-Sandwich Iron
 Complex of N-Heterocyclic Carbene
;
_journal_name_full 'Journal of the American Chemical Society'
_journal_page_first 17174
_journal_page_last 17186
_journal_paper_doi 10.1021/ja8063028
_journal_volume 130
_journal_year 2008
_chemical_formula_moiety 'C32 H38 Fe N2 O '
_chemical_formula_sum 'C32 H38 Fe N2 O'
_chemical_formula_weight 522.51
_space_group_IT_number 14
_symmetry_cell_setting monoclinic
_symmetry_Int_Tables_number 14
_symmetry_space_group_name_Hall '-P 2ybc'
_symmetry_space_group_name_H-M 'P 1 21/c 1'
_cell_angle_alpha 90.0000
_cell_angle_beta 99.092(3)
_cell_angle_gamma 90.0000
_cell_formula_units_Z 4
_cell_length_a 13.177(3)
_cell_length_b 12.491(3)
_cell_length_c 16.988(3)
_cell_measurement_reflns_used 8157
_cell_measurement_temperature 173.1
_cell_measurement_theta_max 27.5
_cell_measurement_theta_min 3.1
_cell_volume 2761.0(10)
_computing_cell_refinement CrystalClear
_computing_data_collection CrystalClear
_computing_data_reduction CrystalStructure
_computing_publication_material 'CrystalStructure 3.8'
_computing_structure_refinement CRYSTALS
_computing_structure_solution SIR97
_diffrn_detector_area_resol_mean 7.31
_diffrn_measured_fraction_theta_full 0.996
_diffrn_measured_fraction_theta_max 0.996
_diffrn_measurement_device_type 'Rigaku Saturn'
_diffrn_measurement_method \w
_diffrn_radiation_type 'Mo K\a'
_diffrn_radiation_wavelength 0.71070
_diffrn_reflns_av_R_equivalents 0.052
_diffrn_reflns_limit_h_max 17
_diffrn_reflns_limit_h_min -16
_diffrn_reflns_limit_k_max 14
_diffrn_reflns_limit_k_min -16
_diffrn_reflns_limit_l_max 22
_diffrn_reflns_limit_l_min -22
_diffrn_reflns_number 21777
_diffrn_reflns_theta_full 27.49
_diffrn_reflns_theta_max 27.49
_exptl_absorpt_coefficient_mu 0.572
_exptl_absorpt_correction_T_max 0.944
_exptl_absorpt_correction_T_min 0.759
_exptl_absorpt_correction_type multi-scan
_exptl_absorpt_process_details 'Jacobson, R. (1998) Private communication'
_exptl_crystal_colour orange
_exptl_crystal_density_diffrn 1.257
_exptl_crystal_description block
_exptl_crystal_F_000 1112.00
_exptl_crystal_size_max 0.20
_exptl_crystal_size_mid 0.20
_exptl_crystal_size_min 0.10
_refine_diff_density_max 0.48
_refine_diff_density_min -0.42
_refine_ls_extinction_method none
_refine_ls_goodness_of_fit_ref 1.012
_refine_ls_hydrogen_treatment refall
_refine_ls_number_parameters 363
_refine_ls_number_reflns 6214
_refine_ls_R_factor_gt 0.0338
_refine_ls_shift/su_max 0.0000
_refine_ls_structure_factor_coef F
_refine_ls_weighting_details 'w = 1/[0.0006Fo^2^ + 0.2500\s(Fo^2^)]'
_refine_ls_weighting_scheme calc
_refine_ls_wR_factor_ref 0.0511
_reflns_number_gt 3239
_reflns_number_total 6309
_reflns_threshold_expression F^2^>2.0\s(F^2^)
_cod_data_source_file ja8063028_si_002_05.cif
_cod_data_source_block '_Mes'CO'
_cod_original_cell_volume 2760.9(10)
_cod_original_formula_sum 'C32 H38 Fe N2 O '
_cod_database_code 4108817

loop_
_symmetry_equiv_pos_site_id
_symmetry_equiv_pos_as_xyz
1 +X,+Y,+Z
2 -X,1/2+Y,1/2-Z
3 -X,-Y,-Z
4 +X,1/2-Y,1/2+Z

loop_
_atom_site_label
_atom_site_type_symbol
_atom_site_fract_x
_atom_site_fract_y
_atom_site_fract_z
_atom_site_U_iso_or_equiv
_atom_site_adp_type
_atom_site_occupancy
_atom_site_symmetry_multiplicity
_atom_site_calc_flag
_atom_site_refinement_flags
Fe(1) Fe 0.70138(2) 0.39112(2) 0.15560(2) 0.01897(7) Uani 1.00 1 d .
O(1) O 0.84136(13) 0.52645(12) 0.08640(11) 0.0410(4) Uani 1.00 1 d .
N(1) N 0.68639(12) 0.16868(12) 0.09944(10) 0.0218(4) Uani 1.00 1 d .
N(2) N 0.84630(12) 0.20986(13) 0.13223(10) 0.0241(4) Uani 1.00 1 d .
C(1) C 0.78871(16) 0.46647(16) 0.11273(13) 0.0258(5) Uani 1.00 1 d .
C(2) C 0.74977(14) 0.25164(15) 0.13101(11) 0.0205(4) Uani 1.00 1 d .
C(3) C 0.57693(14) 0.17920(15) 0.07731(11) 0.0209(4) Uani 1.00 1 d .
C(4) C 0.54050(15) 0.27931(15) 0.04670(11) 0.0220(4) Uani 1.00 1 d .
C(5) C 0.61313(15) 0.37057(15) 0.04507(12) 0.0236(5) Uani 1.00 1 d .
C(6) C 0.74326(16) 0.08134(17) 0.08140(13) 0.0287(5) Uani 1.00 1 d .
C(7) C 0.84220(16) 0.10665(16) 0.10196(14) 0.0308(5) Uani 1.00 1 d .
C(8) C 0.43489(15) 0.28918(16) 0.02297(12) 0.0255(5) Uani 1.00 1 d .
C(9) C 0.36604(15) 0.20696(17) 0.03170(13) 0.0272(5) Uani 1.00 1 d .
C(10) C 0.40544(15) 0.11202(16) 0.06594(12) 0.0252(5) Uani 1.00 1 d .
C(11) C 0.51112(15) 0.09585(15) 0.08903(11) 0.0222(4) Uani 1.00 1 d .
C(12) C 0.25207(17) 0.2216(2) 0.00596(16) 0.0421(7) Uani 1.00 1 d .
C(13) C 0.54590(17) -0.00886(16) 0.12898(13) 0.0291(5) Uani 1.00 1 d .
C(14) C 0.94125(15) 0.26987(16) 0.14687(12) 0.0241(5) Uani 1.00 1 d .
C(15) C 0.97271(15) 0.32237(17) 0.08269(13) 0.0271(5) Uani 1.00 1 d .
C(16) C 1.06308(16) 0.38176(17) 0.09656(14) 0.0325(6) Uani 1.00 1 d .
C(17) C 1.12140(16) 0.38794(17) 0.17106(15) 0.0340(6) Uani 1.00 1 d .
C(18) C 1.09022(16) 0.33081(18) 0.23336(14) 0.0326(5) Uani 1.00 1 d .
C(19) C 1.00098(15) 0.26931(17) 0.22241(13) 0.0272(5) Uani 1.00 1 d .
C(20) C 0.91236(18) 0.3147(2) -0.00036(14) 0.0388(6) Uani 1.00 1 d .
C(21) C 1.21950(18) 0.4528(2) 0.1848(2) 0.0540(8) Uani 1.00 1 d .
C(22) C 0.97398(19) 0.2010(2) 0.28904(15) 0.0429(7) Uani 1.00 1 d .
C(23) C 0.68515(15) 0.35474(16) 0.27752(12) 0.0238(5) Uani 1.00 1 d .
C(24) C 0.58687(15) 0.36992(15) 0.23035(12) 0.0210(4) Uani 1.00 1 d .
C(25) C 0.58336(14) 0.47597(15) 0.19946(12) 0.0206(4) Uani 1.00 1 d .
C(26) C 0.67947(15) 0.52549(15) 0.22626(12) 0.0238(5) Uani 1.00 1 d .
C(27) C 0.74357(15) 0.45007(17) 0.27498(12) 0.0270(5) Uani 1.00 1 d .
C(28) C 0.71378(18) 0.25785(19) 0.32818(14) 0.0373(6) Uani 1.00 1 d .
C(29) C 0.49817(15) 0.29412(16) 0.22930(12) 0.0261(5) Uani 1.00 1 d .
C(30) C 0.48982(15) 0.52834(16) 0.15338(13) 0.0267(5) Uani 1.00 1 d .
C(31) C 0.70751(17) 0.63993(17) 0.21390(15) 0.0342(6) Uani 1.00 1 d .
C(32) C 0.84821(17) 0.4734(2) 0.32098(15) 0.0393(6) Uani 1.00 1 d .
H(1) H 0.7161 0.0142 0.0583 0.035 Uiso 1.00 1 c R
H(2) H 0.9005 0.0615 0.0963 0.037 Uiso 1.00 1 c R
H(3) H 0.4085 0.3563 -0.0007 0.030 Uiso 1.00 1 c R
H(4) H 0.3585 0.0548 0.0744 0.030 Uiso 1.00 1 c R
H(5) H 1.0861 0.4193 0.0526 0.040 Uiso 1.00 1 c R
H(6) H 1.1314 0.3348 0.2859 0.038 Uiso 1.00 1 c R
H(7) H 0.5741 0.4353 0.0303 0.028 Uiso 1.00 1 c R
H(8) H 0.6577 0.3560 0.0060 0.028 Uiso 1.00 1 c R
H(9) H 0.2384 0.2946 -0.0120 0.051 Uiso 1.00 1 c R
H(10) H 0.4907 -0.0381 0.1541 0.035 Uiso 1.00 1 c R
H(11) H 0.9137 0.2414 -0.0189 0.047 Uiso 1.00 1 c R
H(12) H 1.2779 0.4057 0.1995 0.064 Uiso 1.00 1 c R
H(13) H 0.8999 0.1997 0.2866 0.052 Uiso 1.00 1 c R
H(14) H 0.7841 0.2641 0.3551 0.045 Uiso 1.00 1 c R
H(15) H 0.5231 0.2210 0.2310 0.032 Uiso 1.00 1 c R
H(16) H 0.4517 0.5641 0.1901 0.033 Uiso 1.00 1 c R
H(17) H 0.7798 0.6441 0.2092 0.042 Uiso 1.00 1 c R
H(18) H 0.8912 0.4103 0.3211 0.047 Uiso 1.00 1 c R
H(19) H 0.2282 0.1725 -0.0373 0.051 Uiso 1.00 1 c R
H(20) H 0.2163 0.2070 0.0505 0.051 Uiso 1.00 1 c R
H(21) H 0.5627 -0.0587 0.0892 0.035 Uiso 1.00 1 c R
H(22) H 0.6060 0.0027 0.1690 0.035 Uiso 1.00 1 c R
H(23) H 0.8418 0.3365 0.0001 0.048 Uiso 1.00 1 c R
H(24) H 0.9432 0.3613 -0.0357 0.047 Uiso 1.00 1 c R
H(25) H 1.2263 0.4897 0.1356 0.064 Uiso 1.00 1 c R
H(26) H 1.2171 0.5048 0.2268 0.064 Uiso 1.00 1 c R
H(27) H 0.9989 0.1287 0.2837 0.052 Uiso 1.00 1 c R
H(28) H 1.0056 0.2305 0.3398 0.052 Uiso 1.00 1 c R
H(29) H 0.6680 0.2518 0.3674 0.045 Uiso 1.00 1 c R
H(30) H 0.7072 0.1946 0.2946 0.045 Uiso 1.00 1 c R
H(31) H 0.4650 0.3076 0.2754 0.032 Uiso 1.00 1 c R
H(32) H 0.4491 0.3049 0.1810 0.032 Uiso 1.00 1 c R
H(33) H 0.5102 0.5803 0.1164 0.033 Uiso 1.00 1 c R
H(34) H 0.4468 0.4741 0.1240 0.033 Uiso 1.00 1 c R
H(35) H 0.6666 0.6668 0.1654 0.042 Uiso 1.00 1 c R
H(36) H 0.6944 0.6828 0.2588 0.042 Uiso 1.00 1 c R
H(37) H 0.8789 0.5323 0.2959 0.047 Uiso 1.00 1 c R
H(38) H 0.8423 0.4926 0.3754 0.047 Uiso 1.00 1 c R

loop_
_atom_site_aniso_label
_atom_site_aniso_U_11
_atom_site_aniso_U_22
_atom_site_aniso_U_33
_atom_site_aniso_U_12
_atom_site_aniso_U_13
_atom_site_aniso_U_23
Fe(1) 0.01961(15) 0.01921(15) 0.01852(16) -0.00030(11) 0.00438(11) -0.00050(11)
O(1) 0.0413(9) 0.0339(8) 0.0532(11) -0.0038(7) 0.0241(8) 0.0064(8)
N(1) 0.0234(8) 0.0209(8) 0.0210(8) 0.0003(6) 0.0033(6) -0.0024(6)
N(2) 0.0207(8) 0.0227(8) 0.0289(9) 0.0014(6) 0.0040(7) -0.0032(7)
C(1) 0.0267(10) 0.0241(10) 0.0267(11) 0.0016(8) 0.0049(8) -0.0041(8)
C(2) 0.0219(9) 0.0229(9) 0.0167(9) -0.0003(7) 0.0032(7) 0.0019(7)
C(3) 0.0203(9) 0.0248(10) 0.0172(9) 0.0010(7) 0.0019(7) -0.0037(7)
C(4) 0.0245(9) 0.0258(9) 0.0152(9) -0.0009(8) 0.0020(7) -0.0021(7)
C(5) 0.0261(10) 0.0237(10) 0.0207(10) 0.0012(8) 0.0028(8) 0.0023(8)
C(6) 0.0303(11) 0.0233(10) 0.0330(12) 0.0036(8) 0.0063(9) -0.0073(8)
C(7) 0.0288(11) 0.0246(10) 0.0390(13) 0.0056(9) 0.0054(9) -0.0080(9)
C(8) 0.0257(10) 0.0272(10) 0.0227(10) 0.0027(8) 0.0009(8) -0.0007(8)
C(9) 0.0242(10) 0.0323(11) 0.0246(11) 0.0004(8) 0.0022(8) -0.0064(9)
C(10) 0.0263(10) 0.0281(10) 0.0218(10) -0.0071(8) 0.0055(8) -0.0059(8)
C(11) 0.0282(10) 0.0233(9) 0.0152(9) -0.0003(8) 0.0037(7) -0.0038(7)
C(12) 0.0274(11) 0.0419(13) 0.0556(17) 0.0004(10) 0.0019(11) -0.0046(12)
C(13) 0.0345(11) 0.0264(10) 0.0267(11) -0.0018(9) 0.0055(9) 0.0022(8)
C(14) 0.0187(9) 0.0270(10) 0.0270(11) 0.0039(8) 0.0052(8) -0.0026(8)
C(15) 0.0259(10) 0.0301(11) 0.0264(11) 0.0044(8) 0.0076(8) -0.0030(9)
C(16) 0.0258(10) 0.0351(12) 0.0393(13) 0.0040(9) 0.0135(9) 0.0038(10)
C(17) 0.0217(10) 0.0309(11) 0.0493(15) 0.0017(9) 0.0056(9) -0.0044(10)
C(18) 0.0245(10) 0.0377(12) 0.0332(12) 0.0077(9) -0.0028(9) -0.0053(10)
C(19) 0.0226(10) 0.0328(11) 0.0265(11) 0.0068(8) 0.0050(8) 0.0000(9)
C(20) 0.0438(13) 0.0502(14) 0.0234(11) 0.0053(11) 0.0082(10) -0.0026(10)
C(21) 0.0288(13) 0.0482(16) 0.083(2) -0.0075(11) 0.0025(13) -0.0019(15)
C(22) 0.0388(13) 0.0569(16) 0.0329(13) 0.0056(12) 0.0057(10) 0.0118(12)
C(23) 0.0285(10) 0.0264(10) 0.0176(9) 0.0033(8) 0.0074(8) -0.0004(8)
C(24) 0.0227(9) 0.0231(9) 0.0186(9) -0.0003(7) 0.0076(7) -0.0019(7)
C(25) 0.0225(9) 0.0211(9) 0.0196(9) 0.0018(7) 0.0069(7) -0.0021(7)
C(26) 0.0230(9) 0.0230(10) 0.0265(10) -0.0022(8) 0.0075(8) -0.0075(8)
C(27) 0.0235(10) 0.0358(11) 0.0218(10) -0.0015(8) 0.0040(8) -0.0079(9)
C(28) 0.0403(13) 0.0426(13) 0.0291(12) 0.0069(11) 0.0057(10) 0.0116(10)
C(29) 0.0307(11) 0.0249(10) 0.0245(11) -0.0052(8) 0.0095(9) -0.0020(8)
C(30) 0.0262(10) 0.0248(10) 0.0302(11) 0.0028(8) 0.0074(8) 0.0009(8)
C(31) 0.0310(11) 0.0241(10) 0.0499(15) -0.0057(9) 0.0138(10) -0.0091(10)
C(32) 0.0313(12) 0.0485(14) 0.0355(13) -0.0012(10) -0.0028(10) -0.0115(11)

loop_
_atom_type_symbol
_atom_type_description
_atom_type_scat_dispersion_real
_atom_type_scat_dispersion_imag
_atom_type_scat_source
C C 0.003 0.002
;
International Tables for Crystallography
(1992, Vol. C, Tables 4.2.6.8 and 6.1.1.4)
;
H H 0.000 0.000
;
International Tables for Crystallography
(1992, Vol. C, Table 6.1.1.4)
;
N N 0.006 0.003
;
International Tables for Crystallography
(1992, Vol. C, Tables 4.2.6.8 and 6.1.1.4)
;
O O 0.011 0.006
;
International Tables for Crystallography
(1992, Vol. C, Tables 4.2.6.8 and 6.1.1.4)
;
Fe Fe 0.346 0.844
;
International Tables for Crystallography
(1992, Vol. C, Tables 4.2.6.8 and 6.1.1.4)
;

loop_
_geom_angle_atom_site_label_1
_geom_angle_atom_site_label_2
_geom_angle_atom_site_label_3
_geom_angle
_geom_angle_publ_flag
C(1) Fe(1) C(2) 97.80(9) yes
C(1) Fe(1) C(5) 90.07(8) yes
C(1) Fe(1) C(23) 133.53(8) yes
C(1) Fe(1) C(24) 153.51(8) yes
C(1) Fe(1) C(25) 116.76(8) yes
C(1) Fe(1) C(26) 88.09(9) yes
C(1) Fe(1) C(27) 96.93(8) yes
C(2) Fe(1) C(5) 81.26(7) yes
C(2) Fe(1) C(23) 95.97(7) yes
C(2) Fe(1) C(24) 107.83(7) yes
C(2) Fe(1) C(25) 144.95(7) yes
C(2) Fe(1) C(26) 157.51(7) yes
C(2) Fe(1) C(27) 118.07(7) yes
C(5) Fe(1) C(23) 135.93(7) yes
C(5) Fe(1) C(24) 100.15(7) yes
C(5) Fe(1) C(25) 92.46(7) yes
C(5) Fe(1) C(26) 120.59(7) yes
C(5) Fe(1) C(27) 158.03(7) yes
C(23) Fe(1) C(24) 38.66(7) yes
C(23) Fe(1) C(25) 65.05(7) yes
C(23) Fe(1) C(26) 65.12(7) yes
C(23) Fe(1) C(27) 38.53(7) yes
C(24) Fe(1) C(25) 39.12(7) yes
C(24) Fe(1) C(26) 65.63(7) yes
C(24) Fe(1) C(27) 65.34(7) yes
C(25) Fe(1) C(26) 39.25(7) yes
C(25) Fe(1) C(27) 65.79(7) yes
C(26) Fe(1) C(27) 39.45(7) yes
C(2) N(1) C(3) 123.47(15) yes
C(2) N(1) C(6) 111.16(15) yes
C(3) N(1) C(6) 124.72(15) yes
C(2) N(2) C(7) 111.50(15) yes
C(2) N(2) C(14) 125.47(16) yes
C(7) N(2) C(14) 121.87(16) yes
Fe(1) C(1) O(1) 172.56(19) yes
Fe(1) C(2) N(1) 124.16(13) yes
Fe(1) C(2) N(2) 132.81(13) yes
N(1) C(2) N(2) 102.84(15) yes
N(1) C(3) C(4) 116.53(16) yes
N(1) C(3) C(11) 121.14(16) yes
C(4) C(3) C(11) 122.27(17) yes
C(3) C(4) C(5) 120.19(16) yes
C(3) C(4) C(8) 116.89(17) yes
C(5) C(4) C(8) 122.83(16) yes
Fe(1) C(5) C(4) 110.45(13) yes
N(1) C(6) C(7) 107.22(17) yes
N(2) C(7) C(6) 107.27(18) yes
C(4) C(8) C(9) 122.81(18) yes
C(8) C(9) C(10) 117.94(17) yes
C(8) C(9) C(12) 121.03(18) yes
C(10) C(9) C(12) 121.03(19) yes
C(9) C(10) C(11) 122.09(18) yes
C(3) C(11) C(10) 117.86(17) yes
C(3) C(11) C(13) 124.14(17) yes
C(10) C(11) C(13) 117.92(17) yes
N(2) C(14) C(15) 117.82(16) yes
N(2) C(14) C(19) 120.17(18) yes
C(15) C(14) C(19) 121.92(18) yes
C(14) C(15) C(16) 118.16(18) yes
C(14) C(15) C(20) 121.66(18) yes
C(16) C(15) C(20) 120.2(2) yes
C(15) C(16) C(17) 121.7(2) yes
C(16) C(17) C(18) 118.82(19) yes
C(16) C(17) C(21) 120.8(2) yes
C(18) C(17) C(21) 120.4(2) yes
C(17) C(18) C(19) 121.74(19) yes
C(14) C(19) C(18) 117.5(2) yes
C(14) C(19) C(22) 121.92(18) yes
C(18) C(19) C(22) 120.51(18) yes
Fe(1) C(23) C(24) 69.63(11) yes
Fe(1) C(23) C(27) 70.08(11) yes
Fe(1) C(23) C(28) 131.72(15) yes
C(24) C(23) C(27) 108.66(16) yes
C(24) C(23) C(28) 123.70(18) yes
C(27) C(23) C(28) 127.25(17) yes
Fe(1) C(24) C(23) 71.70(12) yes
Fe(1) C(24) C(25) 69.53(11) yes
Fe(1) C(24) C(29) 133.81(14) yes
C(23) C(24) C(25) 107.77(16) yes
C(23) C(24) C(29) 124.02(17) yes
C(25) C(24) C(29) 127.05(16) yes
Fe(1) C(25) C(24) 71.35(11) yes
Fe(1) C(25) C(26) 70.26(11) yes
Fe(1) C(25) C(30) 128.61(14) yes
C(24) C(25) C(26) 108.20(15) yes
C(24) C(25) C(30) 125.03(16) yes
C(26) C(25) C(30) 126.52(17) yes
Fe(1) C(26) C(25) 70.48(11) yes
Fe(1) C(26) C(27) 71.66(11) yes
Fe(1) C(26) C(31) 128.30(16) yes
C(25) C(26) C(27) 108.22(16) yes
C(25) C(26) C(31) 126.73(17) yes
C(27) C(26) C(31) 124.76(17) yes
Fe(1) C(27) C(23) 71.39(11) yes
Fe(1) C(27) C(26) 68.89(10) yes
Fe(1) C(27) C(32) 129.60(16) yes
C(23) C(27) C(26) 107.14(16) yes
C(23) C(27) C(32) 127.10(18) yes
C(26) C(27) C(32) 125.47(19) yes
Fe(1) C(5) H(7) 109.3 no
Fe(1) C(5) H(8) 109.3 no
C(4) C(5) H(7) 109.1 no
C(4) C(5) H(8) 109.2 no
H(7) C(5) H(8) 109.5 no
N(1) C(6) H(1) 126.4 no
C(7) C(6) H(1) 126.4 no
N(2) C(7) H(2) 126.4 no
C(6) C(7) H(2) 126.4 no
C(4) C(8) H(3) 118.3 no
C(9) C(8) H(3) 118.9 no
C(9) C(10) H(4) 119.2 no
C(11) C(10) H(4) 118.8 no
C(9) C(12) H(9) 109.4 no
C(9) C(12) H(19) 109.4 no
C(9) C(12) H(20) 109.6 no
H(9) C(12) H(19) 109.5 no
H(9) C(12) H(20) 109.5 no
H(19) C(12) H(20) 109.5 no
C(11) C(13) H(10) 109.1 no
C(11) C(13) H(21) 109.3 no
C(11) C(13) H(22) 110.0 no
H(10) C(13) H(21) 109.5 no
H(10) C(13) H(22) 109.5 no
H(21) C(13) H(22) 109.5 no
C(15) C(16) H(5) 119.4 no
C(17) C(16) H(5) 118.9 no
C(17) C(18) H(6) 119.0 no
C(19) C(18) H(6) 119.2 no
C(15) C(20) H(11) 109.3 no
C(15) C(20) H(23) 109.8 no
C(15) C(20) H(24) 109.3 no
H(11) C(20) H(23) 109.5 no
H(11) C(20) H(24) 109.5 no
H(23) C(20) H(24) 109.5 no
C(17) C(21) H(12) 109.8 no
C(17) C(21) H(25) 108.3 no
C(17) C(21) H(26) 110.2 no
H(12) C(21) H(25) 109.5 no
H(12) C(21) H(26) 109.5 no
H(25) C(21) H(26) 109.5 no
C(19) C(22) H(13) 109.4 no
C(19) C(22) H(27) 109.5 no
C(19) C(22) H(28) 109.5 no
H(13) C(22) H(27) 109.5 no
H(13) C(22) H(28) 109.5 no
H(27) C(22) H(28) 109.5 no
C(23) C(28) H(14) 109.9 no
C(23) C(28) H(29) 109.3 no
C(23) C(28) H(30) 109.2 no
H(14) C(28) H(29) 109.5 no
H(14) C(28) H(30) 109.5 no
H(29) C(28) H(30) 109.5 no
C(24) C(29) H(15) 109.5 no
C(24) C(29) H(31) 109.3 no
C(24) C(29) H(32) 109.6 no
H(15) C(29) H(31) 109.5 no
H(15) C(29) H(32) 109.5 no
H(31) C(29) H(32) 109.5 no
C(25) C(30) H(16) 109.3 no
C(25) C(30) H(33) 109.9 no
C(25) C(30) H(34) 109.2 no
H(16) C(30) H(33) 109.5 no
H(16) C(30) H(34) 109.5 no
H(33) C(30) H(34) 109.5 no
C(26) C(31) H(17) 109.3 no
C(26) C(31) H(35) 109.4 no
C(26) C(31) H(36) 109.7 no
H(17) C(31) H(35) 109.5 no
H(17) C(31) H(36) 109.5 no
H(35) C(31) H(36) 109.5 no
C(27) C(32) H(18) 109.4 no
C(27) C(32) H(37) 109.3 no
C(27) C(32) H(38) 109.7 no
H(18) C(32) H(37) 109.5 no
H(18) C(32) H(38) 109.5 no
H(37) C(32) H(38) 109.5 no

loop_
_geom_bond_atom_site_label_1
_geom_bond_atom_site_label_2
_geom_bond_distance
_geom_bond_publ_flag
Fe(1) C(1) 1.734(2) yes
Fe(1) C(2) 1.9237(19) yes
Fe(1) C(5) 2.0625(19) yes
Fe(1) C(23) 2.164(2) yes
Fe(1) C(24) 2.137(2) yes
Fe(1) C(25) 2.113(2) yes
Fe(1) C(26) 2.1097(19) yes
Fe(1) C(27) 2.147(2) yes
O(1) C(1) 1.158(2) yes
N(1) C(2) 1.385(2) yes
N(1) C(3) 1.438(2) yes
N(1) C(6) 1.385(2) yes
N(2) C(2) 1.372(2) yes
N(2) C(7) 1.386(2) yes
N(2) C(14) 1.446(2) yes
C(3) C(4) 1.409(2) yes
C(3) C(11) 1.389(2) yes
C(4) C(5) 1.491(2) yes
C(4) C(8) 1.392(2) yes
C(6) C(7) 1.333(2) yes
C(8) C(9) 1.394(2) yes
C(9) C(10) 1.385(2) yes
C(9) C(12) 1.507(2) yes
C(10) C(11) 1.400(2) yes
C(11) C(13) 1.511(2) yes
C(14) C(15) 1.390(3) yes
C(14) C(19) 1.395(2) yes
C(15) C(16) 1.391(2) yes
C(15) C(20) 1.509(3) yes
C(16) C(17) 1.375(3) yes
C(17) C(18) 1.391(3) yes
C(17) C(21) 1.512(3) yes
C(18) C(19) 1.392(2) yes
C(19) C(22) 1.505(3) yes
C(23) C(24) 1.424(2) yes
C(23) C(27) 1.422(2) yes
C(23) C(28) 1.498(3) yes
C(24) C(25) 1.423(2) yes
C(24) C(29) 1.502(2) yes
C(25) C(26) 1.418(2) yes
C(25) C(30) 1.502(2) yes
C(26) C(27) 1.437(2) yes
C(26) C(31) 1.499(2) yes
C(27) C(32) 1.502(2) yes
C(5) H(7) 0.970 no
C(5) H(8) 0.970 no
C(6) H(1) 0.970 no
C(7) H(2) 0.970 no
C(8) H(3) 0.970 no
C(10) H(4) 0.970 no
C(12) H(9) 0.970 no
C(12) H(19) 0.970 no
C(12) H(20) 0.970 no
C(13) H(10) 0.970 no
C(13) H(21) 0.970 no
C(13) H(22) 0.970 no
C(16) H(5) 0.970 no
C(18) H(6) 0.970 no
C(20) H(11) 0.970 no
C(20) H(23) 0.970 no
C(20) H(24) 0.970 no
C(21) H(12) 0.970 no
C(21) H(25) 0.970 no
C(21) H(26) 0.970 no
C(22) H(13) 0.970 no
C(22) H(27) 0.970 no
C(22) H(28) 0.970 no
C(28) H(14) 0.970 no
C(28) H(29) 0.970 no
C(28) H(30) 0.970 no
C(29) H(15) 0.970 no
C(29) H(31) 0.970 no
C(29) H(32) 0.970 no
C(30) H(16) 0.970 no
C(30) H(33) 0.970 no
C(30) H(34) 0.970 no
C(31) H(17) 0.970 no
C(31) H(35) 0.970 no
C(31) H(36) 0.970 no
C(32) H(18) 0.970 no
C(32) H(37) 0.970 no
C(32) H(38) 0.970 no

loop_
_geom_contact_atom_site_label_1
_geom_contact_atom_site_label_2
_geom_contact_distance
_geom_contact_site_symmetry_2
Fe(1) O(1) 2.8856(17) .
Fe(1) N(1) 2.9342(15) .
Fe(1) N(2) 3.0281(16) .
Fe(1) C(3) 3.2826(18) .
Fe(1) C(4) 2.9372(18) .
Fe(1) C(14) 3.529(2) .
Fe(1) C(28) 3.353(2) .
Fe(1) C(29) 3.356(2) .
Fe(1) C(30) 3.268(2) .
Fe(1) C(31) 3.259(2) .
Fe(1) C(32) 3.313(2) .
O(1) Fe(1) 2.8856(17) .
O(1) C(5) 3.558(2) .
O(1) C(14) 3.554(2) .
O(1) C(15) 3.087(2) .
O(1) C(16) 3.416(2) .
O(1) C(20) 3.237(3) .
O(1) C(26) 3.435(2) .
O(1) C(31) 3.319(3) .
N(1) Fe(1) 2.9342(15) .
N(1) N(2) 2.155(2) .
N(1) C(4) 2.421(2) .
N(1) C(5) 2.804(2) .
N(1) C(7) 2.188(2) .
N(1) C(11) 2.462(2) .
N(1) C(13) 2.982(2) .
N(1) C(14) 3.559(2) .
N(2) Fe(1) 3.0281(16) .
N(2) N(1) 2.155(2) .
N(2) C(1) 3.298(2) .
N(2) C(3) 3.545(2) .
N(2) C(6) 2.190(2) .
N(2) C(15) 2.429(2) .
N(2) C(19) 2.463(2) .
N(2) C(20) 2.858(3) .
N(2) C(22) 2.919(2) .
C(1) N(2) 3.298(2) .
C(1) C(2) 2.759(2) .
C(1) C(5) 2.696(2) .
C(1) C(14) 3.168(2) .
C(1) C(15) 3.126(2) .
C(1) C(20) 3.306(3) .
C(1) C(23) 3.585(3) .
C(1) C(25) 3.281(3) .
C(1) C(26) 2.686(3) .
C(1) C(27) 2.917(3) .
C(1) C(31) 3.062(3) .
C(1) C(32) 3.502(3) .
C(2) C(1) 2.759(2) .
C(2) C(3) 2.486(2) .
C(2) C(4) 2.920(2) .
C(2) C(5) 2.598(2) .
C(2) C(6) 2.285(2) .
C(2) C(7) 2.280(2) .
C(2) C(14) 2.505(2) .
C(2) C(15) 3.293(2) .
C(2) C(19) 3.434(2) .
C(2) C(20) 3.421(3) .
C(2) C(23) 3.041(2) .
C(2) C(24) 3.284(2) .
C(2) C(27) 3.492(2) .
C(2) C(28) 3.457(3) .
C(3) Fe(1) 3.2826(18) .
C(3) N(2) 3.545(2) .
C(3) C(2) 2.486(2) .
C(3) C(5) 2.515(2) .
C(3) C(6) 2.501(2) .
C(3) C(7) 3.571(2) .
C(3) C(8) 2.387(2) .
C(3) C(9) 2.786(2) .
C(3) C(10) 2.389(2) .
C(3) C(13) 2.563(2) .
C(3) C(24) 3.513(2) .
C(3) C(29) 3.264(2) .
C(4) Fe(1) 2.9372(18) .
C(4) N(1) 2.421(2) .
C(4) C(2) 2.920(2) .
C(4) C(9) 2.446(2) .
C(4) C(10) 2.797(2) .
C(4) C(11) 2.451(2) .
C(4) C(24) 3.284(2) .
C(4) C(25) 3.553(2) .
C(4) C(29) 3.243(2) .
C(5) O(1) 3.558(2) .
C(5) N(1) 2.804(2) .
C(5) C(1) 2.696(2) .
C(5) C(2) 2.598(2) .
C(5) C(3) 2.515(2) .
C(5) C(8) 2.532(2) .
C(5) C(24) 3.220(2) .
C(5) C(25) 3.015(2) .
C(5) C(30) 3.295(2) .
C(6) N(2) 2.190(2) .
C(6) C(2) 2.285(2) .
C(6) C(3) 2.501(2) .
C(6) C(11) 3.087(2) .
C(6) C(13) 3.058(3) .
C(6) C(14) 3.560(2) .
C(7) N(1) 2.188(2) .
C(7) C(2) 2.280(2) .
C(7) C(3) 3.571(2) .
C(7) C(14) 2.475(2) .
C(7) C(15) 3.241(2) .
C(7) C(19) 3.367(2) .
C(7) C(20) 3.338(3) .
C(7) C(22) 3.572(3) .
C(8) C(3) 2.387(2) .
C(8) C(5) 2.532(2) .
C(8) C(10) 2.381(2) .
C(8) C(11) 2.783(2) .
C(8) C(12) 2.526(2) .
C(8) C(29) 3.473(2) .
C(9) C(3) 2.786(2) .
C(9) C(4) 2.446(2) .
C(9) C(11) 2.437(2) .
C(10) C(3) 2.389(2) .
C(10) C(4) 2.797(2) .
C(10) C(8) 2.381(2) .
C(10) C(12) 2.519(2) .
C(10) C(13) 2.495(2) .
C(11) N(1) 2.462(2) .
C(11) C(4) 2.451(2) .
C(11) C(6) 3.087(2) .
C(11) C(8) 2.783(2) .
C(11) C(9) 2.437(2) .
C(11) C(29) 3.460(2) .
C(12) C(8) 2.526(2) .
C(12) C(10) 2.519(2) .
C(13) N(1) 2.982(2) .
C(13) C(3) 2.563(2) .
C(13) C(6) 3.058(3) .
C(13) C(10) 2.495(2) .
C(13) C(24) 3.519(3) 2_645
C(13) C(29) 3.554(2) 2_645
C(14) Fe(1) 3.529(2) .
C(14) O(1) 3.554(2) .
C(14) N(1) 3.559(2) .
C(14) C(1) 3.168(2) .
C(14) C(2) 2.505(2) .
C(14) C(6) 3.560(2) .
C(14) C(7) 2.475(2) .
C(14) C(16) 2.386(3) .
C(14) C(17) 2.770(2) .
C(14) C(18) 2.383(2) .
C(14) C(20) 2.533(3) .
C(14) C(22) 2.536(3) .
C(15) O(1) 3.087(2) .
C(15) N(2) 2.429(2) .
C(15) C(1) 3.126(2) .
C(15) C(2) 3.293(2) .
C(15) C(7) 3.241(2) .
C(15) C(17) 2.415(2) .
C(15) C(18) 2.776(2) .
C(15) C(19) 2.436(3) .
C(16) O(1) 3.416(2) .
C(16) C(14) 2.386(3) .
C(16) C(18) 2.381(3) .
C(16) C(19) 2.787(3) .
C(16) C(20) 2.514(3) .
C(16) C(21) 2.511(3) .
C(17) C(14) 2.770(2) .
C(17) C(15) 2.415(2) .
C(17) C(19) 2.431(3) .
C(18) C(14) 2.383(2) .
C(18) C(15) 2.776(2) .
C(18) C(16) 2.381(3) .
C(18) C(21) 2.519(3) .
C(18) C(22) 2.516(3) .
C(18) C(31) 3.583(3) 2_745
C(19) N(2) 2.463(2) .
C(19) C(2) 3.434(2) .
C(19) C(7) 3.367(2) .
C(19) C(15) 2.436(3) .
C(19) C(16) 2.787(3) .
C(19) C(17) 2.431(3) .
C(20) O(1) 3.237(3) .
C(20) N(2) 2.858(3) .
C(20) C(1) 3.306(3) .
C(20) C(2) 3.421(3) .
C(20) C(7) 3.338(3) .
C(20) C(14) 2.533(3) .
C(20) C(16) 2.514(3) .
C(21) C(16) 2.511(3) .
C(21) C(18) 2.519(3) .
C(22) N(2) 2.919(2) .
C(22) C(7) 3.572(3) .
C(22) C(14) 2.536(3) .
C(22) C(18) 2.516(3) .
C(23) C(1) 3.585(3) .
C(23) C(2) 3.041(2) .
C(23) C(25) 2.300(2) .
C(23) C(26) 2.300(2) .
C(23) C(29) 2.584(2) .
C(23) C(32) 2.618(2) .
C(24) C(2) 3.284(2) .
C(24) C(3) 3.513(2) .
C(24) C(4) 3.284(2) .
C(24) C(5) 3.220(2) .
C(24) C(13) 3.519(3) 2_655
C(24) C(26) 2.301(2) .
C(24) C(27) 2.312(2) .
C(24) C(28) 2.577(2) .
C(24) C(30) 2.595(2) .
C(25) C(1) 3.281(3) .
C(25) C(4) 3.553(2) .
C(25) C(5) 3.015(2) .
C(25) C(23) 2.300(2) .
C(25) C(27) 2.313(2) .
C(25) C(29) 2.618(2) .
C(25) C(31) 2.608(2) .
C(26) O(1) 3.435(2) .
C(26) C(1) 2.686(3) .
C(26) C(23) 2.300(2) .
C(26) C(24) 2.301(2) .
C(26) C(30) 2.608(2) .
C(26) C(32) 2.613(2) .
C(27) C(1) 2.917(3) .
C(27) C(2) 3.492(2) .
C(27) C(24) 2.312(2) .
C(27) C(25) 2.313(2) .
C(27) C(28) 2.617(3) .
C(27) C(31) 2.602(3) .
C(28) Fe(1) 3.353(2) .
C(28) C(2) 3.457(3) .
C(28) C(24) 2.577(2) .
C(28) C(27) 2.617(3) .
C(28) C(29) 3.097(2) .
C(28) C(32) 3.236(3) .
C(29) Fe(1) 3.356(2) .
C(29) C(3) 3.264(2) .
C(29) C(4) 3.243(2) .
C(29) C(8) 3.473(2) .
C(29) C(11) 3.460(2) .
C(29) C(13) 3.554(2) 2_655
C(29) C(23) 2.584(2) .
C(29) C(25) 2.618(2) .
C(29) C(28) 3.097(2) .
C(29) C(30) 3.192(2) .
C(29) C(31) 3.579(3) 2_645
C(30) Fe(1) 3.268(2) .
C(30) C(5) 3.295(2) .
C(30) C(24) 2.595(2) .
C(30) C(26) 2.608(2) .
C(30) C(29) 3.192(2) .
C(30) C(31) 3.209(2) .
C(31) Fe(1) 3.259(2) .
C(31) O(1) 3.319(3) .
C(31) C(1) 3.062(3) .
C(31) C(18) 3.583(3) 2_755
C(31) C(25) 2.608(2) .
C(31) C(27) 2.602(3) .
C(31) C(29) 3.579(3) 2_655
C(31) C(30) 3.209(2) .
C(31) C(32) 3.164(3) .
C(32) Fe(1) 3.313(2) .
C(32) C(1) 3.502(3) .
C(32) C(23) 2.618(2) .
C(32) C(26) 2.613(2) .
C(32) C(28) 3.236(3) .
C(32) C(31) 3.164(3) .
Fe(1) H(7) 2.553 .
Fe(1) H(8) 2.553 .
Fe(1) H(15) 3.553 .
Fe(1) H(17) 3.404 .
Fe(1) H(18) 3.464 .
Fe(1) H(23) 3.523 .
Fe(1) H(30) 3.398 .
Fe(1) H(32) 3.585 .
Fe(1) H(33) 3.441 .
Fe(1) H(34) 3.471 .
Fe(1) H(35) 3.481 .
Fe(1) H(37) 3.535 .
O(1) H(5) 2.768 3_765
O(1) H(8) 3.348 .
O(1) H(9) 2.698 3_665
O(1) H(17) 2.776 .
O(1) H(23) 2.790 .
O(1) H(24) 3.353 .
O(1) H(24) 3.397 3_765
O(1) H(27) 3.076 2_755
O(1) H(28) 3.367 2_755
O(1) H(35) 3.340 .
O(1) H(37) 3.516 .
N(1) H(1) 2.110 .
N(1) H(2) 3.131 .
N(1) H(8) 2.819 .
N(1) H(15) 3.401 .
N(1) H(21) 3.266 .
N(1) H(22) 2.686 .
N(1) H(23) 3.539 .
N(1) H(30) 3.299 .
N(2) H(1) 3.132 .
N(2) H(2) 2.111 .
N(2) H(8) 3.525 .
N(2) H(11) 2.874 .
N(2) H(13) 2.609 .
N(2) H(23) 2.738 .
N(2) H(27) 3.171 .
N(2) H(30) 3.550 .
C(1) H(7) 2.976 .
C(1) H(8) 2.680 .
C(1) H(9) 3.430 3_665
C(1) H(17) 2.773 .
C(1) H(23) 2.685 .
C(1) H(35) 3.179 .
C(1) H(37) 3.256 .
C(2) H(1) 3.216 .
C(2) H(2) 3.210 .
C(2) H(7) 3.507 .
C(2) H(8) 2.620 .
C(2) H(11) 3.593 .
C(2) H(13) 3.109 .
C(2) H(23) 2.896 .
C(2) H(30) 3.006 .
C(3) H(1) 2.812 .
C(3) H(3) 3.263 .
C(3) H(4) 3.264 .
C(3) H(7) 3.296 .
C(3) H(8) 2.808 .
C(3) H(10) 3.290 .
C(3) H(15) 2.859 .
C(3) H(21) 2.987 .
C(3) H(21) 3.465 3_655
C(3) H(22) 2.692 .
C(3) H(32) 3.057 .
C(4) H(3) 2.039 .
C(4) H(7) 2.027 .
C(4) H(8) 2.029 .
C(4) H(15) 3.257 .
C(4) H(32) 2.762 .
C(4) H(33) 3.258 3_665
C(4) H(34) 3.111 .
C(5) H(3) 2.692 .
C(5) H(3) 3.496 3_665
C(5) H(7) 3.551 3_665
C(5) H(23) 3.251 .
C(5) H(29) 3.558 4_554
C(5) H(32) 3.501 .
C(5) H(33) 3.270 .
C(5) H(33) 3.023 3_665
C(5) H(34) 3.033 .
C(5) H(34) 3.452 3_665
C(6) H(2) 2.062 .
C(6) H(4) 3.252 3_655
C(6) H(19) 3.293 3_655
C(6) H(21) 2.973 .
C(6) H(22) 2.702 .
C(6) H(26) 3.356 2_745
C(7) H(1) 2.062 .
C(7) H(11) 2.924 .
C(7) H(13) 3.318 .
C(7) H(23) 3.351 .
C(7) H(26) 3.377 2_745
C(7) H(27) 3.443 .
C(8) H(4) 3.259 .
C(8) H(7) 2.577 .
C(8) H(7) 3.555 3_665
C(8) H(8) 3.109 .
C(8) H(9) 2.564 .
C(8) H(19) 3.116 .
C(8) H(20) 3.161 .
C(8) H(21) 3.455 3_655
C(8) H(32) 2.669 .
C(8) H(33) 3.055 3_665
C(8) H(34) 2.867 .
C(8) H(35) 3.314 3_665
C(9) H(1) 3.259 3_655
C(9) H(3) 2.047 .
C(9) H(4) 2.042 .
C(9) H(9) 2.045 .
C(9) H(19) 2.046 .
C(9) H(20) 2.048 .
C(9) H(21) 3.023 3_655
C(9) H(32) 2.873 .
C(10) H(1) 2.905 3_655
C(10) H(3) 3.257 .
C(10) H(9) 3.298 .
C(10) H(10) 2.547 .
C(10) H(15) 3.278 .
C(10) H(19) 2.794 .
C(10) H(20) 2.735 .
C(10) H(21) 2.956 .
C(10) H(21) 2.814 3_655
C(10) H(22) 3.233 .
C(10) H(32) 3.099 .
C(10) H(36) 3.552 2_645
C(11) H(1) 3.009 .
C(11) H(4) 2.052 .
C(11) H(10) 2.046 .
C(11) H(15) 2.857 .
C(11) H(21) 2.047 .
C(11) H(21) 3.066 3_655
C(11) H(22) 2.056 .
C(11) H(32) 3.215 .
C(12) H(1) 3.191 3_655
C(12) H(3) 2.677 .
C(12) H(4) 2.672 .
C(12) H(5) 3.472 1_455
C(12) H(35) 3.544 3_665
C(13) H(1) 2.721 .
C(13) H(4) 2.620 .
C(13) H(12) 3.589 2_745
C(13) H(15) 3.391 .
C(13) H(16) 3.201 2_645
C(13) H(31) 2.827 2_645
C(14) H(2) 2.767 .
C(14) H(5) 3.265 .
C(14) H(6) 3.262 .
C(14) H(11) 2.805 .
C(14) H(13) 2.666 .
C(14) H(18) 3.591 .
C(14) H(23) 2.756 .
C(14) H(24) 3.309 .
C(14) H(27) 2.921 .
C(14) H(28) 3.291 .
C(15) H(2) 3.413 .
C(15) H(5) 2.050 .
C(15) H(11) 2.046 .
C(15) H(23) 2.052 .
C(15) H(24) 2.046 .
C(16) H(6) 3.254 .
C(16) H(9) 3.357 1_655
C(16) H(11) 3.095 .
C(16) H(12) 3.098 .
C(16) H(20) 3.155 1_655
C(16) H(23) 3.162 .
C(16) H(24) 2.548 .
C(16) H(24) 3.369 3_765
C(16) H(25) 2.536 .
C(16) H(26) 3.156 .
C(17) H(5) 2.031 .
C(17) H(6) 2.046 .
C(17) H(12) 2.055 .
C(17) H(20) 3.417 1_655
C(17) H(25) 2.037 .
C(17) H(26) 2.060 .
C(17) H(27) 3.540 2_755
C(17) H(36) 3.600 2_745
C(18) H(5) 3.256 .
C(18) H(12) 2.788 .
C(18) H(13) 3.241 .
C(18) H(17) 2.965 2_745
C(18) H(18) 3.365 .
C(18) H(25) 3.294 .
C(18) H(26) 2.755 .
C(18) H(27) 2.979 .
C(18) H(28) 2.592 .
C(18) H(36) 3.372 2_745
C(19) H(2) 3.491 .
C(19) H(6) 2.049 .
C(19) H(13) 2.044 .
C(19) H(17) 3.328 2_745
C(19) H(18) 2.962 .
C(19) H(27) 2.044 .
C(19) H(28) 2.044 .
C(19) H(37) 3.395 2_745
C(20) H(2) 3.579 .
C(20) H(5) 2.666 .
C(20) H(5) 3.440 3_765
C(20) H(8) 3.414 .
C(20) H(14) 2.923 4_554
C(20) H(28) 3.203 4_554
C(21) H(5) 2.657 .
C(21) H(6) 2.666 .
C(21) H(13) 3.531 2_755
C(21) H(16) 3.349 1_655
C(21) H(22) 3.168 2_755
C(21) H(30) 3.174 2_755
C(21) H(32) 3.554 1_655
C(21) H(34) 3.330 1_655
C(22) H(6) 2.670 .
C(22) H(11) 3.551 4_555
C(22) H(14) 3.004 .
C(22) H(17) 3.316 2_745
C(22) H(18) 2.917 .
C(22) H(24) 3.164 4_555
C(22) H(26) 3.493 2_745
C(22) H(30) 3.533 .
C(22) H(37) 3.341 2_745
C(23) H(10) 3.060 2_655
C(23) H(13) 3.413 .
C(23) H(14) 2.044 .
C(23) H(15) 2.728 .
C(23) H(18) 2.787 .
C(23) H(29) 2.036 .
C(23) H(30) 2.035 .
C(23) H(31) 2.954 .
C(23) H(32) 3.337 .
C(23) H(37) 3.359 .
C(23) H(38) 2.988 .
C(24) H(7) 3.473 .
C(24) H(10) 2.619 2_655
C(24) H(14) 3.355 .
C(24) H(15) 2.042 .
C(24) H(16) 3.023 .
C(24) H(29) 2.821 .
C(24) H(30) 2.820 .
C(24) H(31) 2.039 .
C(24) H(32) 2.043 .
C(24) H(33) 3.324 .
C(24) H(34) 2.704 .
C(25) H(7) 2.901 .
C(25) H(10) 2.819 2_655
C(25) H(15) 3.346 .
C(25) H(16) 2.040 .
C(25) H(17) 3.318 .
C(25) H(31) 3.026 .
C(25) H(32) 2.760 .
C(25) H(33) 2.046 .
C(25) H(34) 2.038 .
C(25) H(35) 2.723 .
C(25) H(36) 3.061 .
C(26) H(4) 3.520 2_655
C(26) H(7) 3.580 .
C(26) H(10) 3.352 2_655
C(26) H(16) 3.006 .
C(26) H(17) 2.037 .
C(26) H(18) 3.321 .
C(26) H(33) 2.758 .
C(26) H(34) 3.339 .
C(26) H(35) 2.038 .
C(26) H(36) 2.043 .
C(26) H(37) 2.708 .
C(26) H(38) 3.077 .
C(27) H(4) 3.341 2_655
C(27) H(10) 3.490 2_655
C(27) H(14) 2.703 .
C(27) H(17) 2.742 .
C(27) H(18) 2.040 .
C(27) H(29) 3.175 .
C(27) H(30) 3.251 .
C(27) H(35) 3.350 .
C(27) H(36) 2.982 .
C(27) H(37) 2.040 .
C(27) H(38) 2.045 .
C(28) H(8) 3.522 4_555
C(28) H(11) 3.394 4_555
C(28) H(13) 2.756 .
C(28) H(15) 2.818 .
C(28) H(16) 3.239 2_645
C(28) H(18) 3.032 .
C(28) H(23) 3.348 4_555
C(28) H(25) 3.474 2_745
C(28) H(26) 3.459 2_745
C(28) H(31) 3.317 .
C(28) H(38) 3.417 .
C(29) H(10) 2.872 2_655
C(29) H(12) 3.187 1_455
C(29) H(16) 3.473 .
C(29) H(16) 3.206 2_645
C(29) H(22) 3.522 2_655
C(29) H(29) 3.023 .
C(29) H(30) 3.065 .
C(29) H(34) 2.886 .
C(29) H(35) 3.416 2_645
C(29) H(36) 2.928 2_645
C(30) H(3) 3.426 .
C(30) H(3) 3.420 3_665
C(30) H(7) 2.772 .
C(30) H(7) 3.134 3_665
C(30) H(8) 3.396 3_665
C(30) H(10) 3.345 2_655
C(30) H(12) 3.384 1_455
C(30) H(15) 3.128 2_655
C(30) H(22) 3.464 2_655
C(30) H(25) 3.472 1_455
C(30) H(29) 3.466 2_655
C(30) H(30) 3.544 2_655
C(30) H(31) 3.496 .
C(30) H(32) 2.894 .
C(30) H(35) 2.882 .
C(30) H(36) 3.560 .
C(31) H(6) 3.229 2_755
C(31) H(15) 3.469 2_655
C(31) H(16) 3.463 .
C(31) H(31) 3.117 2_655
C(31) H(32) 3.585 2_655
C(31) H(33) 2.948 .
C(31) H(37) 2.803 .
C(31) H(38) 3.539 .
C(32) H(2) 3.561 2_755
C(32) H(13) 3.553 .
C(32) H(14) 2.835 .
C(32) H(17) 2.903 .
C(32) H(27) 3.481 2_755
C(32) H(36) 3.375 .
H(1) N(1) 2.110 .
H(1) N(2) 3.132 .
H(1) C(2) 3.216 .
H(1) C(3) 2.812 .
H(1) C(7) 2.062 .
H(1) C(9) 3.259 3_655
H(1) C(10) 2.905 3_655
H(1) C(11) 3.009 .
H(1) C(12) 3.191 3_655
H(1) C(13) 2.721 .
H(1) H(2) 2.484 .
H(1) H(4) 2.468 3_655
H(1) H(19) 2.487 3_655
H(1) H(20) 3.516 3_655
H(1) H(21) 2.351 .
H(1) H(22) 2.554 .
H(2) N(1) 3.131 .
H(2) N(2) 2.111 .
H(2) C(2) 3.210 .
H(2) C(6) 2.062 .
H(2) C(14) 2.767 .
H(2) C(15) 3.413 .
H(2) C(19) 3.491 .
H(2) C(20) 3.579 .
H(2) C(32) 3.561 2_745
H(2) H(1) 2.484 .
H(2) H(6) 3.530 2_745
H(2) H(11) 3.003 .
H(2) H(18) 3.443 2_745
H(2) H(19) 3.447 3_655
H(2) H(27) 3.349 .
H(2) H(37) 3.202 2_745
H(2) H(38) 3.456 2_745
H(3) C(3) 3.263 .
H(3) C(4) 2.039 .
H(3) C(5) 2.692 .
H(3) C(5) 3.496 3_665
H(3) C(9) 2.047 .
H(3) C(10) 3.257 .
H(3) C(12) 2.677 .
H(3) C(30) 3.426 .
H(3) C(30) 3.420 3_665
H(3) H(7) 2.378 .
H(3) H(7) 2.668 3_665
H(3) H(8) 3.267 .
H(3) H(9) 2.349 .
H(3) H(19) 3.291 .
H(3) H(20) 3.368 .
H(3) H(32) 3.116 .
H(3) H(33) 3.570 .
H(3) H(33) 2.511 3_665
H(3) H(34) 2.563 .
H(3) H(35) 2.831 3_665
H(4) C(3) 3.264 .
H(4) C(6) 3.252 3_655
H(4) C(8) 3.259 .
H(4) C(9) 2.042 .
H(4) C(11) 2.052 .
H(4) C(12) 2.672 .
H(4) C(13) 2.620 .
H(4) C(26) 3.520 2_645
H(4) C(27) 3.341 2_645
H(4) H(1) 2.468 3_655
H(4) H(9) 3.591 .
H(4) H(10) 2.339 .
H(4) H(19) 2.771 .
H(4) H(20) 2.655 .
H(4) H(21) 3.016 .
H(4) H(21) 3.117 3_655
H(4) H(22) 3.462 .
H(4) H(36) 3.420 2_645
H(4) H(38) 3.007 2_645
H(5) O(1) 2.768 3_765
H(5) C(12) 3.472 1_655
H(5) C(14) 3.265 .
H(5) C(15) 2.050 .
H(5) C(17) 2.031 .
H(5) C(18) 3.256 .
H(5) C(20) 2.666 .
H(5) C(20) 3.440 3_765
H(5) C(21) 2.657 .
H(5) H(5) 3.336 3_765
H(5) H(9) 2.890 1_655
H(5) H(11) 3.272 .
H(5) H(12) 3.264 .
H(5) H(20) 3.162 1_655
H(5) H(23) 3.365 .
H(5) H(23) 3.359 3_765
H(5) H(24) 2.331 .
H(5) H(24) 2.777 3_765
H(5) H(25) 2.313 .
H(5) H(26) 3.357 .
H(6) C(14) 3.262 .
H(6) C(16) 3.254 .
H(6) C(17) 2.046 .
H(6) C(19) 2.049 .
H(6) C(21) 2.666 .
H(6) C(22) 2.670 .
H(6) C(31) 3.229 2_745
H(6) H(2) 3.530 2_755
H(6) H(12) 2.751 .
H(6) H(13) 3.486 .
H(6) H(17) 2.649 2_745
H(6) H(18) 3.444 .
H(6) H(19) 3.073 4_655
H(6) H(25) 3.583 .
H(6) H(26) 2.675 .
H(6) H(27) 3.106 .
H(6) H(28) 2.399 .
H(6) H(35) 3.388 2_745
H(6) H(36) 3.163 2_745
H(7) Fe(1) 2.553 .
H(7) C(1) 2.976 .
H(7) C(2) 3.507 .
H(7) C(3) 3.296 .
H(7) C(4) 2.027 .
H(7) C(5) 3.551 3_665
H(7) C(8) 2.577 .
H(7) C(8) 3.555 3_665
H(7) C(24) 3.473 .
H(7) C(25) 2.901 .
H(7) C(26) 3.580 .
H(7) C(30) 2.772 .
H(7) C(30) 3.134 3_665
H(7) H(3) 2.378 .
H(7) H(3) 2.668 3_665
H(7) H(7) 2.617 3_665
H(7) H(8) 1.584 .
H(7) H(33) 2.553 .
H(7) H(33) 2.572 3_665
H(7) H(34) 2.534 .
H(7) H(34) 2.828 3_665
H(8) Fe(1) 2.553 .
H(8) O(1) 3.348 .
H(8) N(1) 2.819 .
H(8) N(2) 3.525 .
H(8) C(1) 2.680 .
H(8) C(2) 2.620 .
H(8) C(3) 2.808 .
H(8) C(4) 2.029 .
H(8) C(8) 3.109 .
H(8) C(20) 3.414 .
H(8) C(28) 3.522 4_554
H(8) C(30) 3.396 3_665
H(8) H(3) 3.267 .
H(8) H(7) 1.584 .
H(8) H(14) 3.599 4_554
H(8) H(16) 3.558 3_665
H(8) H(23) 2.456 .
H(8) H(29) 2.734 4_554
H(8) H(33) 2.899 3_665
H(8) H(34) 3.212 3_665
H(9) O(1) 2.698 3_665
H(9) C(1) 3.430 3_665
H(9) C(8) 2.564 .
H(9) C(9) 2.045 .
H(9) C(10) 3.298 .
H(9) C(16) 3.357 1_455
H(9) H(3) 2.349 .
H(9) H(4) 3.591 .
H(9) H(5) 2.890 1_455
H(9) H(17) 3.408 3_665
H(9) H(19) 1.584 .
H(9) H(20) 1.584 .
H(9) H(25) 3.519 1_455
H(9) H(35) 3.102 3_665
H(10) C(3) 3.290 .
H(10) C(10) 2.547 .
H(10) C(11) 2.046 .
H(10) C(23) 3.060 2_645
H(10) C(24) 2.619 2_645
H(10) C(25) 2.819 2_645
H(10) C(26) 3.352 2_645
H(10) C(27) 3.490 2_645
H(10) C(29) 2.872 2_645
H(10) C(30) 3.345 2_645
H(10) H(4) 2.339 .
H(10) H(15) 3.490 .
H(10) H(16) 2.928 2_645
H(10) H(21) 1.584 .
H(10) H(22) 1.584 .
H(10) H(29) 3.340 2_645
H(10) H(31) 2.296 2_645
H(10) H(32) 3.409 2_645
H(11) N(2) 2.874 .
H(11) C(2) 3.593 .
H(11) C(7) 2.924 .
H(11) C(14) 2.805 .
H(11) C(15) 2.046 .
H(11) C(16) 3.095 .
H(11) C(22) 3.551 4_554
H(11) C(28) 3.394 4_554
H(11) H(2) 3.003 .
H(11) H(5) 3.272 .
H(11) H(13) 3.362 4_554
H(11) H(14) 2.518 4_554
H(11) H(18) 3.287 4_554
H(11) H(23) 1.584 .
H(11) H(24) 1.584 .
H(11) H(28) 2.875 4_554
H(11) H(29) 3.498 4_554
H(11) H(38) 3.481 4_554
H(12) C(13) 3.589 2_755
H(12) C(16) 3.098 .
H(12) C(17) 2.055 .
H(12) C(18) 2.788 .
H(12) C(29) 3.187 1_655
H(12) C(30) 3.384 1_655
H(12) H(5) 3.264 .
H(12) H(6) 2.751 .
H(12) H(16) 3.049 1_655
H(12) H(20) 3.546 1_655
H(12) H(22) 2.778 2_755
H(12) H(25) 1.584 .
H(12) H(26) 1.584 .
H(12) H(31) 2.870 1_655
H(12) H(32) 2.644 1_655
H(12) H(34) 2.869 1_655
H(12) H(36) 2.881 2_745
H(13) N(2) 2.609 .
H(13) C(2) 3.109 .
H(13) C(7) 3.318 .
H(13) C(14) 2.666 .
H(13) C(18) 3.241 .
H(13) C(19) 2.044 .
H(13) C(21) 3.531 2_745
H(13) C(23) 3.413 .
H(13) C(28) 2.756 .
H(13) C(32) 3.553 .
H(13) H(6) 3.486 .
H(13) H(11) 3.362 4_555
H(13) H(14) 2.212 .
H(13) H(18) 2.702 .
H(13) H(24) 3.078 4_555
H(13) H(25) 3.476 2_745
H(13) H(26) 2.871 2_745
H(13) H(27) 1.584 .
H(13) H(28) 1.584 .
H(13) H(30) 2.566 .
H(14) C(20) 2.923 4_555
H(14) C(22) 3.004 .
H(14) C(23) 2.044 .
H(14) C(24) 3.355 .
H(14) C(27) 2.703 .
H(14) C(32) 2.835 .
H(14) H(8) 3.599 4_555
H(14) H(11) 2.518 4_555
H(14) H(13) 2.212 .
H(14) H(18) 2.432 .
H(14) H(23) 2.762 4_555
H(14) H(24) 3.009 4_555
H(14) H(25) 3.435 2_745
H(14) H(26) 3.525 2_745
H(14) H(28) 3.000 .
H(14) H(29) 1.584 .
H(14) H(30) 1.584 .
H(14) H(38) 2.961 .
H(15) Fe(1) 3.553 .
H(15) N(1) 3.401 .
H(15) C(3) 2.859 .
H(15) C(4) 3.257 .
H(15) C(10) 3.278 .
H(15) C(11) 2.857 .
H(15) C(13) 3.391 .
H(15) C(23) 2.728 .
H(15) C(24) 2.042 .
H(15) C(25) 3.346 .
H(15) C(28) 2.818 .
H(15) C(30) 3.128 2_645
H(15) C(31) 3.469 2_645
H(15) H(10) 3.490 .
H(15) H(16) 2.368 2_645
H(15) H(22) 3.177 .
H(15) H(29) 2.788 .
H(15) H(30) 2.516 .
H(15) H(31) 1.584 .
H(15) H(32) 1.584 .
H(15) H(33) 3.219 2_645
H(15) H(35) 3.346 2_645
H(15) H(36) 2.938 2_645
H(16) C(13) 3.201 2_655
H(16) C(21) 3.349 1_455
H(16) C(24) 3.023 .
H(16) C(25) 2.040 .
H(16) C(26) 3.006 .
H(16) C(28) 3.239 2_655
H(16) C(29) 3.473 .
H(16) C(29) 3.206 2_655
H(16) C(31) 3.463 .
H(16) H(8) 3.558 3_665
H(16) H(10) 2.928 2_655
H(16) H(12) 3.049 1_455
H(16) H(15) 2.368 2_655
H(16) H(22) 2.732 2_655
H(16) H(25) 3.110 1_455
H(16) H(26) 3.331 1_455
H(16) H(29) 2.908 2_655
H(16) H(30) 2.698 2_655
H(16) H(31) 3.509 .
H(16) H(31) 3.255 2_655
H(16) H(32) 3.241 .
H(16) H(33) 1.584 .
H(16) H(34) 1.584 .
H(16) H(35) 3.196 .
H(16) H(36) 3.551 .
H(17) Fe(1) 3.404 .
H(17) O(1) 2.776 .
H(17) C(1) 2.773 .
H(17) C(18) 2.965 2_755
H(17) C(19) 3.328 2_755
H(17) C(22) 3.316 2_755
H(17) C(25) 3.318 .
H(17) C(26) 2.037 .
H(17) C(27) 2.742 .
H(17) C(32) 2.903 .
H(17) H(6) 2.649 2_755
H(17) H(9) 3.408 3_665
H(17) H(27) 2.905 2_755
H(17) H(28) 3.255 2_755
H(17) H(35) 1.584 .
H(17) H(36) 1.584 .
H(17) H(37) 2.284 .
H(17) H(38) 3.390 .
H(18) Fe(1) 3.464 .
H(18) C(14) 3.591 .
H(18) C(18) 3.365 .
H(18) C(19) 2.962 .
H(18) C(22) 2.917 .
H(18) C(23) 2.787 .
H(18) C(26) 3.321 .
H(18) C(27) 2.040 .
H(18) C(28) 3.032 .
H(18) H(2) 3.443 2_755
H(18) H(6) 3.444 .
H(18) H(11) 3.287 4_555
H(18) H(13) 2.702 .
H(18) H(14) 2.432 .
H(18) H(28) 2.696 .
H(18) H(37) 1.584 .
H(18) H(38) 1.584 .
H(19) C(6) 3.293 3_655
H(19) C(8) 3.116 .
H(19) C(9) 2.046 .
H(19) C(10) 2.794 .
H(19) H(1) 2.487 3_655
H(19) H(2) 3.447 3_655
H(19) H(3) 3.291 .
H(19) H(4) 2.771 .
H(19) H(6) 3.073 4_454
H(19) H(9) 1.584 .
H(19) H(20) 1.584 .
H(19) H(21) 3.341 3_655
H(19) H(28) 3.534 4_454
H(19) H(35) 3.412 3_665
H(20) C(8) 3.161 .
H(20) C(9) 2.048 .
H(20) C(10) 2.735 .
H(20) C(16) 3.155 1_455
H(20) C(17) 3.417 1_455
H(20) H(1) 3.516 3_655
H(20) H(3) 3.368 .
H(20) H(4) 2.655 .
H(20) H(5) 3.162 1_455
H(20) H(9) 1.584 .
H(20) H(12) 3.546 1_455
H(20) H(19) 1.584 .
H(20) H(36) 3.280 2_645
H(20) H(38) 3.108 2_645
H(21) N(1) 3.266 .
H(21) C(3) 2.987 .
H(21) C(3) 3.465 3_655
H(21) C(6) 2.973 .
H(21) C(8) 3.455 3_655
H(21) C(9) 3.023 3_655
H(21) C(10) 2.956 .
H(21) C(10) 2.814 3_655
H(21) C(11) 2.047 .
H(21) C(11) 3.066 3_655
H(21) H(1) 2.351 .
H(21) H(4) 3.016 .
H(21) H(4) 3.117 3_655
H(21) H(10) 1.584 .
H(21) H(19) 3.341 3_655
H(21) H(21) 3.534 3_655
H(21) H(22) 1.584 .
H(21) H(31) 2.911 2_645
H(22) N(1) 2.686 .
H(22) C(3) 2.692 .
H(22) C(6) 2.702 .
H(22) C(10) 3.233 .
H(22) C(11) 2.056 .
H(22) C(21) 3.168 2_745
H(22) C(29) 3.522 2_645
H(22) C(30) 3.464 2_645
H(22) H(1) 2.554 .
H(22) H(4) 3.462 .
H(22) H(10) 1.584 .
H(22) H(12) 2.778 2_745
H(22) H(15) 3.177 .
H(22) H(16) 2.732 2_645
H(22) H(21) 1.584 .
H(22) H(26) 2.694 2_745
H(22) H(30) 3.343 .
H(22) H(31) 2.826 2_645
H(23) Fe(1) 3.523 .
H(23) O(1) 2.790 .
H(23) N(1) 3.539 .
H(23) N(2) 2.738 .
H(23) C(1) 2.685 .
H(23) C(2) 2.896 .
H(23) C(5) 3.251 .
H(23) C(7) 3.351 .
H(23) C(14) 2.756 .
H(23) C(15) 2.052 .
H(23) C(16) 3.162 .
H(23) C(28) 3.348 4_554
H(23) H(5) 3.365 .
H(23) H(5) 3.359 3_765
H(23) H(8) 2.456 .
H(23) H(11) 1.584 .
H(23) H(14) 2.762 4_554
H(23) H(24) 1.584 .
H(23) H(25) 3.191 3_765
H(23) H(29) 3.147 4_554
H(24) O(1) 3.353 .
H(24) O(1) 3.397 3_765
H(24) C(14) 3.309 .
H(24) C(15) 2.046 .
H(24) C(16) 2.548 .
H(24) C(16) 3.369 3_765
H(24) C(22) 3.164 4_554
H(24) H(5) 2.331 .
H(24) H(5) 2.777 3_765
H(24) H(11) 1.584 .
H(24) H(13) 3.078 4_554
H(24) H(14) 3.009 4_554
H(24) H(23) 1.584 .
H(24) H(25) 3.183 3_765
H(24) H(27) 3.268 4_554
H(24) H(28) 2.648 4_554
H(25) C(16) 2.536 .
H(25) C(17) 2.037 .
H(25) C(18) 3.294 .
H(25) C(28) 3.474 2_755
H(25) C(30) 3.472 1_655
H(25) H(5) 2.313 .
H(25) H(6) 3.583 .
H(25) H(9) 3.519 1_655
H(25) H(12) 1.584 .
H(25) H(13) 3.476 2_755
H(25) H(14) 3.435 2_755
H(25) H(16) 3.110 1_655
H(25) H(23) 3.191 3_765
H(25) H(24) 3.183 3_765
H(25) H(26) 1.584 .
H(25) H(29) 3.562 2_755
H(25) H(30) 2.898 2_755
H(25) H(34) 2.951 1_655
H(26) C(6) 3.356 2_755
H(26) C(7) 3.377 2_755
H(26) C(16) 3.156 .
H(26) C(17) 2.060 .
H(26) C(18) 2.755 .
H(26) C(22) 3.493 2_755
H(26) C(28) 3.459 2_755
H(26) H(5) 3.357 .
H(26) H(6) 2.675 .
H(26) H(12) 1.584 .
H(26) H(13) 2.871 2_755
H(26) H(14) 3.525 2_755
H(26) H(16) 3.331 1_655
H(26) H(22) 2.694 2_755
H(26) H(25) 1.584 .
H(26) H(27) 3.220 2_755
H(26) H(30) 2.620 2_755
H(27) O(1) 3.076 2_745
H(27) N(2) 3.171 .
H(27) C(7) 3.443 .
H(27) C(14) 2.921 .
H(27) C(17) 3.540 2_745
H(27) C(18) 2.979 .
H(27) C(19) 2.044 .
H(27) C(32) 3.481 2_745
H(27) H(2) 3.349 .
H(27) H(6) 3.106 .
H(27) H(13) 1.584 .
H(27) H(17) 2.905 2_745
H(27) H(24) 3.268 4_555
H(27) H(26) 3.220 2_745
H(27) H(28) 1.584 .
H(27) H(37) 2.561 2_745
H(28) O(1) 3.367 2_745
H(28) C(14) 3.291 .
H(28) C(18) 2.592 .
H(28) C(19) 2.044 .
H(28) C(20) 3.203 4_555
H(28) H(6) 2.399 .
H(28) H(11) 2.875 4_555
H(28) H(13) 1.584 .
H(28) H(14) 3.000 .
H(28) H(17) 3.255 2_745
H(28) H(18) 2.696 .
H(28) H(19) 3.534 4_655
H(28) H(24) 2.648 4_555
H(28) H(27) 1.584 .
H(29) C(5) 3.558 4_555
H(29) C(23) 2.036 .
H(29) C(24) 2.821 .
H(29) C(27) 3.175 .
H(29) C(29) 3.023 .
H(29) C(30) 3.466 2_645
H(29) H(8) 2.734 4_555
H(29) H(10) 3.340 2_655
H(29) H(11) 3.498 4_555
H(29) H(14) 1.584 .
H(29) H(15) 2.788 .
H(29) H(16) 2.908 2_645
H(29) H(23) 3.147 4_555
H(29) H(25) 3.562 2_745
H(29) H(30) 1.584 .
H(29) H(31) 2.960 .
H(29) H(33) 3.223 2_645
H(30) Fe(1) 3.398 .
H(30) N(1) 3.299 .
H(30) N(2) 3.550 .
H(30) C(2) 3.006 .
H(30) C(21) 3.174 2_745
H(30) C(22) 3.533 .
H(30) C(23) 2.035 .
H(30) C(24) 2.820 .
H(30) C(27) 3.251 .
H(30) C(29) 3.065 .
H(30) C(30) 3.544 2_645
H(30) H(13) 2.566 .
H(30) H(14) 1.584 .
H(30) H(15) 2.516 .
H(30) H(16) 2.698 2_645
H(30) H(22) 3.343 .
H(30) H(25) 2.898 2_745
H(30) H(26) 2.620 2_745
H(30) H(29) 1.584 .
H(30) H(31) 3.457 .
H(31) C(13) 2.827 2_655
H(31) C(23) 2.954 .
H(31) C(24) 2.039 .
H(31) C(25) 3.026 .
H(31) C(28) 3.317 .
H(31) C(30) 3.496 .
H(31) C(31) 3.117 2_645
H(31) H(10) 2.296 2_655
H(31) H(12) 2.870 1_455
H(31) H(15) 1.584 .
H(31) H(16) 3.509 .
H(31) H(16) 3.255 2_645
H(31) H(21) 2.911 2_655
H(31) H(22) 2.826 2_655
H(31) H(29) 2.960 .
H(31) H(30) 3.457 .
H(31) H(32) 1.584 .
H(31) H(33) 3.369 2_645
H(31) H(34) 3.287 .
H(31) H(35) 2.768 2_645
H(31) H(36) 2.607 2_645
H(32) Fe(1) 3.585 .
H(32) C(3) 3.057 .
H(32) C(4) 2.762 .
H(32) C(5) 3.501 .
H(32) C(8) 2.669 .
H(32) C(9) 2.873 .
H(32) C(10) 3.099 .
H(32) C(11) 3.215 .
H(32) C(21) 3.554 1_455
H(32) C(23) 3.337 .
H(32) C(24) 2.043 .
H(32) C(25) 2.760 .
H(32) C(30) 2.894 .
H(32) C(31) 3.585 2_645
H(32) H(3) 3.116 .
H(32) H(10) 3.409 2_655
H(32) H(12) 2.644 1_455
H(32) H(15) 1.584 .
H(32) H(16) 3.241 .
H(32) H(31) 1.584 .
H(32) H(34) 2.323 .
H(32) H(36) 2.749 2_645
H(33) Fe(1) 3.441 .
H(33) C(4) 3.258 3_665
H(33) C(5) 3.270 .
H(33) C(5) 3.023 3_665
H(33) C(8) 3.055 3_665
H(33) C(24) 3.324 .
H(33) C(25) 2.046 .
H(33) C(26) 2.758 .
H(33) C(31) 2.948 .
H(33) H(3) 3.570 .
H(33) H(3) 2.511 3_665
H(33) H(7) 2.553 .
H(33) H(7) 2.572 3_665
H(33) H(8) 2.899 3_665
H(33) H(15) 3.219 2_655
H(33) H(16) 1.584 .
H(33) H(29) 3.223 2_655
H(33) H(31) 3.369 2_655
H(33) H(34) 1.584 .
H(33) H(35) 2.358 .
H(33) H(36) 3.395 .
H(34) Fe(1) 3.471 .
H(34) C(4) 3.111 .
H(34) C(5) 3.033 .
H(34) C(5) 3.452 3_665
H(34) C(8) 2.867 .
H(34) C(21) 3.330 1_455
H(34) C(24) 2.704 .
H(34) C(25) 2.038 .
H(34) C(26) 3.339 .
H(34) C(29) 2.886 .
H(34) H(3) 2.563 .
H(34) H(7) 2.534 .
H(34) H(7) 2.828 3_665
H(34) H(8) 3.212 3_665
H(34) H(12) 2.869 1_455
H(34) H(16) 1.584 .
H(34) H(25) 2.951 1_455
H(34) H(31) 3.287 .
H(34) H(32) 2.323 .
H(34) H(33) 1.584 .
H(35) Fe(1) 3.481 .
H(35) O(1) 3.340 .
H(35) C(1) 3.179 .
H(35) C(8) 3.314 3_665
H(35) C(12) 3.544 3_665
H(35) C(25) 2.723 .
H(35) C(26) 2.038 .
H(35) C(27) 3.350 .
H(35) C(29) 3.416 2_655
H(35) C(30) 2.882 .
H(35) H(3) 2.831 3_665
H(35) H(6) 3.388 2_755
H(35) H(9) 3.102 3_665
H(35) H(15) 3.346 2_655
H(35) H(16) 3.196 .
H(35) H(17) 1.584 .
H(35) H(19) 3.412 3_665
H(35) H(31) 2.768 2_655
H(35) H(33) 2.358 .
H(35) H(36) 1.584 .
H(36) C(10) 3.552 2_655
H(36) C(17) 3.600 2_755
H(36) C(18) 3.372 2_755
H(36) C(25) 3.061 .
H(36) C(26) 2.043 .
H(36) C(27) 2.982 .
H(36) C(29) 2.928 2_655
H(36) C(30) 3.560 .
H(36) C(32) 3.375 .
H(36) H(4) 3.420 2_655
H(36) H(6) 3.163 2_755
H(36) H(12) 2.881 2_755
H(36) H(15) 2.938 2_655
H(36) H(16) 3.551 .
H(36) H(17) 1.584 .
H(36) H(20) 3.280 2_655
H(36) H(31) 2.607 2_655
H(36) H(32) 2.749 2_655
H(36) H(33) 3.395 .
H(36) H(35) 1.584 .
H(36) H(37) 3.059 .
H(36) H(38) 3.485 .
H(37) Fe(1) 3.535 .
H(37) O(1) 3.516 .
H(37) C(1) 3.256 .
H(37) C(19) 3.395 2_755
H(37) C(22) 3.341 2_755
H(37) C(23) 3.359 .
H(37) C(26) 2.708 .
H(37) C(27) 2.040 .
H(37) C(31) 2.803 .
H(37) H(2) 3.202 2_755
H(37) H(17) 2.284 .
H(37) H(18) 1.584 .
H(37) H(27) 2.561 2_755
H(37) H(36) 3.059 .
H(37) H(38) 1.584 .
H(38) C(23) 2.988 .
H(38) C(26) 3.077 .
H(38) C(27) 2.045 .
H(38) C(28) 3.417 .
H(38) C(31) 3.539 .
H(38) H(2) 3.456 2_755
H(38) H(4) 3.007 2_655
H(38) H(11) 3.481 4_555
H(38) H(14) 2.961 .
H(38) H(17) 3.390 .
H(38) H(18) 1.584 .
H(38) H(20) 3.108 2_655
H(38) H(36) 3.485 .
H(38) H(37) 1.584 .

loop_
_geom_torsion_atom_site_label_1
_geom_torsion_atom_site_label_2
_geom_torsion_atom_site_label_3
_geom_torsion_atom_site_label_4
_geom_torsion
C(1) Fe(1) C(2) N(1) -133.77(16)
C(1) Fe(1) C(2) N(2) 40.3(2)
C(2) Fe(1) C(1) O(1) 177.2(14)
C(1) Fe(1) C(5) C(4) 162.33(14)
C(5) Fe(1) C(1) O(1) 96.0(14)
C(1) Fe(1) C(23) C(24) 142.06(13)
C(1) Fe(1) C(23) C(27) 22.22(17)
C(1) Fe(1) C(23) C(28) -100.4(2)
C(23) Fe(1) C(1) O(1) -76.8(14)
C(1) Fe(1) C(24) C(23) -87.9(2)
C(1) Fe(1) C(24) C(25) 29.9(2)
C(1) Fe(1) C(24) C(29) 152.11(19)
C(24) Fe(1) C(1) O(1) -17.4(15)
C(1) Fe(1) C(25) C(24) -165.58(11)
C(1) Fe(1) C(25) C(26) -47.46(14)
C(1) Fe(1) C(25) C(30) 74.04(18)
C(25) Fe(1) C(1) O(1) 3.2(14)
C(1) Fe(1) C(26) C(25) 138.83(12)
C(1) Fe(1) C(26) C(27) -103.33(12)
C(1) Fe(1) C(26) C(31) 16.92(17)
C(26) Fe(1) C(1) O(1) -24.6(14)
C(1) Fe(1) C(27) C(23) -163.97(12)
C(1) Fe(1) C(27) C(26) 78.43(13)
C(1) Fe(1) C(27) C(32) -40.8(2)
C(27) Fe(1) C(1) O(1) -63.1(14)
C(2) Fe(1) C(5) C(4) 64.45(14)
C(5) Fe(1) C(2) N(1) -44.91(16)
C(5) Fe(1) C(2) N(2) 129.1(2)
C(2) Fe(1) C(23) C(24) -111.24(11)
C(2) Fe(1) C(23) C(27) 128.93(11)
C(2) Fe(1) C(23) C(28) 6.28(19)
C(23) Fe(1) C(2) N(1) 90.73(16)
C(23) Fe(1) C(2) N(2) -95.24(19)
C(2) Fe(1) C(24) C(23) 76.86(12)
C(2) Fe(1) C(24) C(25) -165.33(10)
C(2) Fe(1) C(24) C(29) -43.11(19)
C(24) Fe(1) C(2) N(1) 53.01(17)
C(24) Fe(1) C(2) N(2) -132.95(18)
C(2) Fe(1) C(25) C(24) 24.83(17)
C(2) Fe(1) C(25) C(26) 142.95(13)
C(2) Fe(1) C(25) C(30) -95.6(2)
C(25) Fe(1) C(2) N(1) 36.9(2)
C(25) Fe(1) C(2) N(2) -149.11(16)
C(2) Fe(1) C(26) C(25) -115.2(2)
C(2) Fe(1) C(26) C(27) 2.6(2)
C(2) Fe(1) C(26) C(31) 122.8(2)
C(26) Fe(1) C(2) N(1) 122.2(2)
C(26) Fe(1) C(2) N(2) -63.8(3)
C(2) Fe(1) C(27) C(23) -61.27(13)
C(2) Fe(1) C(27) C(26) -178.87(11)
C(2) Fe(1) C(27) C(32) 61.9(2)
C(27) Fe(1) C(2) N(1) 124.04(15)
C(27) Fe(1) C(2) N(2) -61.9(2)
C(5) Fe(1) C(23) C(24) -27.65(16)
C(5) Fe(1) C(23) C(27) -147.48(12)
C(5) Fe(1) C(23) C(28) 89.9(2)
C(23) Fe(1) C(5) C(4) -25.12(19)
C(5) Fe(1) C(24) C(23) 160.86(11)
C(5) Fe(1) C(24) C(25) -81.33(11)
C(5) Fe(1) C(24) C(29) 40.89(19)
C(24) Fe(1) C(5) C(4) -42.24(14)
C(5) Fe(1) C(25) C(24) 103.09(11)
C(5) Fe(1) C(25) C(26) -138.79(11)
C(5) Fe(1) C(25) C(30) -17.28(17)
C(25) Fe(1) C(5) C(4) -80.88(14)
C(5) Fe(1) C(26) C(25) 49.87(14)
C(5) Fe(1) C(26) C(27) 167.72(11)
C(5) Fe(1) C(26) C(31) -72.04(19)
C(26) Fe(1) C(5) C(4) -109.84(14)
C(5) Fe(1) C(27) C(23) 88.3(2)
C(5) Fe(1) C(27) C(26) -29.3(2)
C(5) Fe(1) C(27) C(32) -148.5(2)
C(27) Fe(1) C(5) C(4) -88.7(2)
C(23) Fe(1) C(24) C(25) 117.81(15)
C(23) Fe(1) C(24) C(29) -120.0(2)
C(24) Fe(1) C(23) C(27) -119.84(16)
C(24) Fe(1) C(23) C(28) 117.5(2)
C(23) Fe(1) C(25) C(24) -37.55(10)
C(23) Fe(1) C(25) C(26) 80.57(12)
C(23) Fe(1) C(25) C(30) -157.93(19)
C(25) Fe(1) C(23) C(24) 37.99(10)
C(25) Fe(1) C(23) C(27) -81.84(12)
C(25) Fe(1) C(23) C(28) 155.5(2)
C(23) Fe(1) C(26) C(25) -80.36(12)
C(23) Fe(1) C(26) C(27) 37.48(11)
C(23) Fe(1) C(26) C(31) 157.72(19)
C(26) Fe(1) C(23) C(24) 81.47(11)
C(26) Fe(1) C(23) C(27) -38.37(11)
C(26) Fe(1) C(23) C(28) -161.0(2)
C(23) Fe(1) C(27) C(26) -117.60(16)
C(23) Fe(1) C(27) C(32) 123.2(2)
C(27) Fe(1) C(23) C(24) 119.84(16)
C(27) Fe(1) C(23) C(28) -122.6(2)
C(24) Fe(1) C(25) C(26) 118.12(15)
C(24) Fe(1) C(25) C(30) -120.4(2)
C(25) Fe(1) C(24) C(23) -117.81(15)
C(25) Fe(1) C(24) C(29) 122.2(2)
C(24) Fe(1) C(26) C(25) -37.66(11)
C(24) Fe(1) C(26) C(27) 80.19(12)
C(24) Fe(1) C(26) C(31) -159.57(19)
C(26) Fe(1) C(24) C(23) -80.03(11)
C(26) Fe(1) C(24) C(25) 37.78(10)
C(26) Fe(1) C(24) C(29) 160.0(2)
C(24) Fe(1) C(27) C(23) 36.61(11)
C(24) Fe(1) C(27) C(26) -80.99(12)
C(24) Fe(1) C(27) C(32) 159.8(2)
C(27) Fe(1) C(24) C(23) -36.48(11)
C(27) Fe(1) C(24) C(25) 81.33(11)
C(27) Fe(1) C(24) C(29) -156.5(2)
C(25) Fe(1) C(26) C(27) 117.84(16)
C(25) Fe(1) C(26) C(31) -121.9(2)
C(26) Fe(1) C(25) C(24) -118.12(15)
C(26) Fe(1) C(25) C(30) 121.5(2)
C(25) Fe(1) C(27) C(23) 79.76(12)
C(25) Fe(1) C(27) C(26) -37.84(11)
C(25) Fe(1) C(27) C(32) -157.0(2)
C(27) Fe(1) C(25) C(24) -80.09(11)
C(27) Fe(1) C(25) C(26) 38.03(11)
C(27) Fe(1) C(25) C(30) 159.53(19)
C(26) Fe(1) C(27) C(23) 117.60(16)
C(26) Fe(1) C(27) C(32) -119.2(2)
C(27) Fe(1) C(26) C(25) -117.84(16)
C(27) Fe(1) C(26) C(31) 120.2(2)
C(2) N(1) C(3) C(4) 34.1(2)
C(2) N(1) C(3) C(11) -143.24(19)
C(3) N(1) C(2) Fe(1) 3.5(2)
C(3) N(1) C(2) N(2) -172.03(17)
C(2) N(1) C(6) C(7) 0.8(2)
C(6) N(1) C(2) Fe(1) 174.62(14)
C(6) N(1) C(2) N(2) -0.9(2)
C(3) N(1) C(6) C(7) 171.81(19)
C(6) N(1) C(3) C(4) -135.8(2)
C(6) N(1) C(3) C(11) 46.8(2)
C(2) N(2) C(7) C(6) -0.2(2)
C(7) N(2) C(2) Fe(1) -174.26(16)
C(7) N(2) C(2) N(1) 0.7(2)
C(2) N(2) C(14) C(15) -84.3(2)
C(2) N(2) C(14) C(19) 99.1(2)
C(14) N(2) C(2) Fe(1) -6.4(3)
C(14) N(2) C(2) N(1) 168.53(17)
C(7) N(2) C(14) C(15) 82.4(2)
C(7) N(2) C(14) C(19) -94.3(2)
C(14) N(2) C(7) C(6) -168.58(18)
N(1) C(3) C(4) C(5) -5.2(2)
N(1) C(3) C(4) C(8) 178.18(17)
N(1) C(3) C(11) C(10) -179.97(13)
N(1) C(3) C(11) C(13) 3.4(2)
C(4) C(3) C(11) C(10) 2.9(2)
C(4) C(3) C(11) C(13) -173.80(18)
C(11) C(3) C(4) C(5) 172.04(18)
C(11) C(3) C(4) C(8) -4.5(2)
C(3) C(4) C(5) Fe(1) -50.8(2)
C(3) C(4) C(8) C(9) 2.9(3)
C(5) C(4) C(8) C(9) -173.60(19)
C(8) C(4) C(5) Fe(1) 125.52(17)
N(1) C(6) C(7) N(2) -0.4(2)
C(4) C(8) C(9) C(10) 0.4(3)
C(4) C(8) C(9) C(12) 179.3(2)
C(8) C(9) C(10) C(11) -2.2(3)
C(12) C(9) C(10) C(11) 178.8(2)
C(9) C(10) C(11) C(3) 0.6(3)
C(9) C(10) C(11) C(13) 177.49(19)
N(2) C(14) C(15) C(16) 178.93(18)
N(2) C(14) C(15) C(20) -2.0(3)
N(2) C(14) C(19) C(18) -178.39(18)
N(2) C(14) C(19) C(22) 4.6(3)
C(15) C(14) C(19) C(18) 5.1(3)
C(15) C(14) C(19) C(22) -171.8(2)
C(19) C(14) C(15) C(16) -4.5(3)
C(19) C(14) C(15) C(20) 174.6(2)
C(14) C(15) C(16) C(17) 0.9(3)
C(20) C(15) C(16) C(17) -178.2(2)
C(15) C(16) C(17) C(18) 1.8(3)
C(15) C(16) C(17) C(21) 179.9(2)
C(16) C(17) C(18) C(19) -1.1(3)
C(21) C(17) C(18) C(19) -179.2(2)
C(17) C(18) C(19) C(14) -2.3(3)
C(17) C(18) C(19) C(22) 174.7(2)
Fe(1) C(23) C(24) C(25) -60.48(14)
Fe(1) C(23) C(24) C(29) 131.0(2)
Fe(1) C(23) C(27) C(26) 59.90(14)
Fe(1) C(23) C(27) C(32) -126.1(2)
C(24) C(23) C(27) Fe(1) -59.13(14)
C(24) C(23) C(27) C(26) 0.8(2)
C(24) C(23) C(27) C(32) 174.8(2)
C(27) C(23) C(24) Fe(1) 59.41(15)
C(27) C(23) C(24) C(25) -1.1(2)
C(27) C(23) C(24) C(29) -169.55(19)
C(28) C(23) C(24) Fe(1) -127.3(2)
C(28) C(23) C(24) C(25) 172.3(2)
C(28) C(23) C(24) C(29) 3.8(3)
C(28) C(23) C(27) Fe(1) 127.9(2)
C(28) C(23) C(27) C(26) -172.3(2)
C(28) C(23) C(27) C(32) 1.8(3)
Fe(1) C(24) C(25) C(26) -60.91(14)
Fe(1) C(24) C(25) C(30) 124.6(2)
C(23) C(24) C(25) Fe(1) 61.87(14)
C(23) C(24) C(25) C(26) 1.0(2)
C(23) C(24) C(25) C(30) -173.55(19)
C(29) C(24) C(25) Fe(1) -130.1(2)
C(29) C(24) C(25) C(26) 168.99(19)
C(29) C(24) C(25) C(30) -5.5(3)
Fe(1) C(25) C(26) C(27) -62.08(14)
Fe(1) C(25) C(26) C(31) 123.8(2)
C(24) C(25) C(26) Fe(1) 61.60(14)
C(24) C(25) C(26) C(27) -0.5(2)
C(24) C(25) C(26) C(31) -174.6(2)
C(30) C(25) C(26) Fe(1) -124.0(2)
C(30) C(25) C(26) C(27) 173.9(2)
C(30) C(25) C(26) C(31) -0.2(3)
Fe(1) C(26) C(27) C(23) -61.51(14)
Fe(1) C(26) C(27) C(32) 124.3(2)
C(25) C(26) C(27) Fe(1) 61.33(14)
C(25) C(26) C(27) C(23) -0.2(2)
C(25) C(26) C(27) C(32) -174.3(2)
C(31) C(26) C(27) Fe(1) -124.4(2)
C(31) C(26) C(27) C(23) 174.1(2)
C(31) C(26) C(27) C(32) -0.1(2)
